data_2221564
loop_
_publ_author_name
'\,Sahin, Zarife Sibel'
'I\,s\?ik, \,Samil'
'Er\,sahin, Ferda'
'A\(gar, Erbil'

_publ_section_title
;
 (<i>E</i>)-2-[(2,4-Dichlorophenyl)iminomethyl]-6-methylphenol
;
_journal_coeditor_code YA2087
_journal_issue 4
_journal_name_full 'Acta Crystallographica Section E'
_journal_page_first o811
_journal_paper_doi 10.1107/S1600536809009684
_journal_volume 65
_journal_year 2009
_chemical_formula_iupac 'C14 H11 Cl2 N O'
_chemical_formula_moiety 'C14 H11 Cl2 N O'
_chemical_formula_sum 'C14 H11 Cl2 N O'
_chemical_formula_weight 280.14
_chemical_name_systematic
;
(<i>E</i>)-2-[(2,4-Dichlorophenyl)iminomethyl]-6-methylphenol
;
_space_group_IT_number 14
_symmetry_cell_setting monoclinic
_symmetry_space_group_name_Hall '-P 2yn'
_symmetry_space_group_name_H-M 'P 1 21/n 1'
_atom_sites_solution_hydrogens geom
_atom_sites_solution_primary direct
_atom_sites_solution_secondary difmap
_audit_creation_method SHELXL-97
_cell_angle_alpha 90.00
_cell_angle_beta 114.913(11)
_cell_angle_gamma 90.00
_cell_formula_units_Z 8
_cell_length_a 19.981(2)
_cell_length_b 7.1473(6)
_cell_length_c 20.057(4)
_cell_measurement_reflns_used 24378
_cell_measurement_temperature 296
_cell_measurement_theta_max 27.8
_cell_measurement_theta_min 1.9
_cell_volume 2597.8(7)
_computing_cell_refinement 'X-AREA (Stoe & Cie, 2002)'
_computing_data_collection 'X-AREA (Stoe & Cie, 2002)'
_computing_data_reduction 'X-RED32 (Stoe & Cie, 2002)'
_computing_molecular_graphics 'ORTEP-3 for Windows (Farrugia, 1997)'
_computing_publication_material 'WinGX Farrugia (1999) and PLATON (Spek, 2009)'
_computing_structure_refinement 'SHELXL97 (Sheldrick, 2008)'
_computing_structure_solution 'SHELXS97 (Sheldrick, 2008)'
_diffrn_ambient_temperature 296
_diffrn_detector_area_resol_mean 6.67
_diffrn_measured_fraction_theta_full 1.000
_diffrn_measured_fraction_theta_max 1.000
_diffrn_measurement_device_type 'Stoe IPDSII'
_diffrn_measurement_method \w
_diffrn_radiation_monochromator graphite
_diffrn_radiation_source 'fine-focus sealed tube'
_diffrn_radiation_type MoK\a
_diffrn_radiation_wavelength 0.71073
_diffrn_reflns_av_R_equivalents 0.056
_diffrn_reflns_av_sigmaI/netI 0.043
_diffrn_reflns_limit_h_max 25
_diffrn_reflns_limit_h_min -25
_diffrn_reflns_limit_k_max 8
_diffrn_reflns_limit_k_min -8
_diffrn_reflns_limit_l_max 25
_diffrn_reflns_limit_l_min -25
_diffrn_reflns_number 30840
_diffrn_reflns_theta_full 26.5
_diffrn_reflns_theta_max 26.5
_diffrn_reflns_theta_min 1.9
_diffrn_standards_decay_% 0
_diffrn_standards_number 0
_exptl_absorpt_coefficient_mu 0.48
_exptl_absorpt_correction_T_max 0.953
_exptl_absorpt_correction_T_min 0.903
_exptl_absorpt_correction_type integration
_exptl_absorpt_process_details '(X-RED32; Stoe & Cie, 2002)'
_exptl_crystal_colour yellow
_exptl_crystal_density_diffrn 1.433
_exptl_crystal_density_method 'not measured'
_exptl_crystal_description prism
_exptl_crystal_F_000 1152
_exptl_crystal_size_max 0.45
_exptl_crystal_size_mid 0.21
_exptl_crystal_size_min 0.11
_refine_diff_density_max 0.40
_refine_diff_density_min -0.40
_refine_ls_extinction_coef 0.0055(5)
_refine_ls_extinction_expression Fc^*^=kFc[1+0.001xFc^2^\l^3^/sin(2\q)]^-1/4^
_refine_ls_extinction_method 'SHELXL97 (Sheldrick, 2008)'
_refine_ls_goodness_of_fit_ref 0.88
_refine_ls_hydrogen_treatment mixed
_refine_ls_matrix_type full
_refine_ls_number_parameters 334
_refine_ls_number_reflns 5370
_refine_ls_number_restraints 2
_refine_ls_restrained_S_all 0.88
_refine_ls_R_factor_all 0.074
_refine_ls_R_factor_gt 0.040
_refine_ls_shift/su_max 0.002
_refine_ls_shift/su_mean 0.000
_refine_ls_structure_factor_coef Fsqd
_refine_ls_weighting_details 'calc w=1/[\s^2^(Fo^2^)+(0.0615P)^2^] where P=(Fo^2^+2Fc^2^)/3'
_refine_ls_weighting_scheme calc
_refine_ls_wR_factor_gt 0.098
_refine_ls_wR_factor_ref 0.106
_reflns_number_gt 3188
_reflns_number_total 5370
_reflns_threshold_expression I>2\s(I)
_cod_data_source_file ya2087.cif
_cod_data_source_block I
_cod_original_sg_symbol_H-M 'P 21/n'
_cod_database_code 2221564
_cod_database_fobs_code 2221564

loop_
_symmetry_equiv_pos_as_xyz
'x, y, z'
'-x+1/2, y+1/2, -z+1/2'
'-x, -y, -z'
'x-1/2, -y-1/2, z-1/2'

loop_
_atom_site_type_symbol
_atom_site_label
_atom_site_fract_x
_atom_site_fract_y
_atom_site_fract_z
_atom_site_U_iso_or_equiv
_atom_site_adp_type
_atom_site_calc_flag
_atom_site_refinement_flags
_atom_site_occupancy
_atom_site_disorder_assembly
_atom_site_disorder_group
C C1A 0.03154(13) 0.4396(4) 0.67838(15) 0.0634(6) Uani d . 1 . .
C C1B 0.81914(17) 0.2780(3) 0.96769(12) 0.0640(7) Uani d . 1 . .
C C2A 0.05942(13) 0.3951(4) 0.62832(13) 0.0621(6) Uani d . 1 . .
H H2A 0.0279 0.3652 0.5801 0.075 Uiso calc R 1 . .
C C2B 0.74914(17) 0.2265(4) 0.92203(13) 0.0683(7) Uani d . 1 . .
H H2B 0.7163 0.1896 0.9413 0.082 Uiso calc R 1 . .
C C3A 0.13455(12) 0.3954(3) 0.65054(11) 0.0527(5) Uani d . 1 . .
C C3B 0.72734(15) 0.2291(3) 0.84732(12) 0.0620(6) Uani d . 1 . .
H H3B 0.6795 0.1937 0.8163 0.074 Uiso calc R 1 . .
C C4A 0.18332(11) 0.4388(3) 0.72239(11) 0.0475(5) Uani d . 1 . .
C C4B 0.77533(13) 0.2836(3) 0.81725(11) 0.0508(5) Uani d . 1 . .
C C5A 0.15257(13) 0.4858(3) 0.77090(12) 0.0573(6) Uani d . 1 . .
H H5A 0.1836 0.5182 0.8190 0.069 Uiso calc R 1 . .
C C5B 0.84670(13) 0.3341(3) 0.86513(11) 0.0537(6) Uani d . 1 . .
C C6A 0.07801(14) 0.4855(4) 0.74967(14) 0.0651(7) Uani d . 1 . .
H H6A 0.0588 0.5162 0.7832 0.078 Uiso calc R 1 . .
C C6B 0.86936(15) 0.3331(4) 0.94063(11) 0.0620(6) Uani d . 1 . .
H H6B 0.9170 0.3684 0.9723 0.074 Uiso calc R 1 . .
C C7A 0.30675(12) 0.4072(3) 0.80567(11) 0.0482(5) Uani d . 1 . .
H H7A 0.2903 0.3737 0.8411 0.058 Uiso calc R 1 . .
C C7B 0.69131(13) 0.3133(3) 0.69404(11) 0.0518(5) Uani d . 1 . .
H H7B 0.6559 0.3458 0.7107 0.062 Uiso calc R 1 . .
C C8A 0.38465(11) 0.4160(3) 0.82605(10) 0.0463(5) Uani d . 1 . .
C C8B 0.67009(12) 0.3030(3) 0.61578(11) 0.0487(5) Uani d . 1 . .
C C9A 0.41332(12) 0.4551(3) 0.77458(10) 0.0471(5) Uani d . 1 . .
C C9B 0.72176(12) 0.2636(3) 0.58774(10) 0.0482(5) Uani d . 1 . .
C C10A 0.48888(12) 0.4609(3) 0.79476(12) 0.0562(6) Uani d . 1 . .
C C10B 0.70102(14) 0.2580(3) 0.51193(12) 0.0579(6) Uani d . 1 . .
C C11A 0.53546(13) 0.4309(4) 0.86787(14) 0.0659(7) Uani d . 1 . .
H H11A 0.5862 0.4369 0.8826 0.079 Uiso calc R 1 . .
C C11B 0.62790(16) 0.2882(4) 0.46609(12) 0.0696(7) Uani d . 1 . .
H H11B 0.6131 0.2834 0.4155 0.084 Uiso calc R 1 . .
C C12A 0.50878(14) 0.3922(4) 0.91977(13) 0.0710(7) Uani d . 1 . .
H H12A 0.5414 0.3723 0.9686 0.085 Uiso calc R 1 . .
C C12B 0.57587(15) 0.3253(4) 0.49248(13) 0.0733(7) Uani d . 1 . .
H H12B 0.5268 0.3445 0.4600 0.088 Uiso calc R 1 . .
C C13A 0.43479(13) 0.3833(4) 0.89929(11) 0.0607(6) Uani d . 1 . .
H H13A 0.4171 0.3552 0.9342 0.073 Uiso calc R 1 . .
C C13B 0.59656(13) 0.3339(4) 0.56658(13) 0.0629(6) Uani d . 1 . .
H H13B 0.5616 0.3605 0.5845 0.076 Uiso calc R 1 . .
C C14A 0.51781(15) 0.4976(5) 0.73832(16) 0.0848(9) Uani d . 1 . .
H H10A 0.5484 0.6073 0.7518 0.127 Uiso calc R 1 . .
H H10B 0.4772 0.5167 0.6913 0.127 Uiso calc R 1 . .
H H10C 0.5464 0.3923 0.7357 0.127 Uiso calc R 1 . .
C C14B 0.75762(17) 0.2210(4) 0.48301(14) 0.0827(9) Uani d . 1 . .
H H10D 0.7347 0.2258 0.4303 0.124 Uiso calc R 1 . .
H H10E 0.7788 0.0994 0.4987 0.124 Uiso calc R 1 . .
H H10F 0.7957 0.3141 0.5015 0.124 Uiso calc R 1 . .
N N1A 0.25916(9) 0.4438(2) 0.74044(9) 0.0467(4) Uani d . 1 . .
N N1B 0.75702(11) 0.2794(3) 0.74117(9) 0.0504(4) Uani d . 1 . .
O O1A 0.36837(9) 0.4854(3) 0.70326(8) 0.0620(5) Uani d D 1 . .
H H1A 0.3248(10) 0.476(4) 0.6980(15) 0.083(9) Uiso d D 1 . .
O O1B 0.79332(9) 0.2323(3) 0.63215(9) 0.0611(4) Uani d D 1 . .
H H1B 0.7955(17) 0.240(4) 0.6727(11) 0.093(10) Uiso d D 1 . .
Cl Cl1A -0.06295(4) 0.43590(12) 0.65100(5) 0.0885(3) Uani d . 1 . .
Cl Cl1B 0.84855(5) 0.26781(11) 1.06241(3) 0.0916(3) Uani d . 1 . .
Cl Cl2A 0.17044(4) 0.33856(12) 0.58800(3) 0.0787(2) Uani d . 1 . .
Cl Cl2B 0.90870(3) 0.40133(11) 0.82999(3) 0.0724(2) Uani d . 1 . .

loop_
_atom_site_aniso_label
_atom_site_aniso_U_11
_atom_site_aniso_U_22
_atom_site_aniso_U_33
_atom_site_aniso_U_12
_atom_site_aniso_U_13
_atom_site_aniso_U_23
C1A 0.0444(13) 0.0550(16) 0.0929(18) 0.0012(12) 0.0309(13) 0.0058(13)
C1B 0.102(2) 0.0526(15) 0.0446(11) 0.0191(15) 0.0379(14) 0.0065(11)
C2A 0.0472(13) 0.0630(17) 0.0672(14) -0.0081(12) 0.0154(11) 0.0032(12)
C2B 0.098(2) 0.0608(17) 0.0586(13) 0.0009(15) 0.0457(15) 0.0054(12)
C3A 0.0484(13) 0.0558(14) 0.0540(12) -0.0056(11) 0.0217(10) 0.0024(10)
C3B 0.0789(17) 0.0586(15) 0.0553(12) 0.0000(13) 0.0350(13) 0.0058(11)
C4A 0.0431(11) 0.0440(13) 0.0557(12) 0.0006(10) 0.0210(10) 0.0038(10)
C4B 0.0681(15) 0.0443(13) 0.0428(10) 0.0102(11) 0.0259(11) 0.0030(9)
C5A 0.0538(14) 0.0601(15) 0.0620(13) 0.0029(12) 0.0284(11) -0.0021(11)
C5B 0.0669(15) 0.0527(14) 0.0456(11) 0.0156(12) 0.0279(11) 0.0027(10)
C6A 0.0586(15) 0.0636(17) 0.0840(17) 0.0035(13) 0.0407(14) -0.0023(13)
C6B 0.0773(17) 0.0599(15) 0.0432(11) 0.0171(14) 0.0199(11) -0.0011(10)
C7A 0.0519(13) 0.0489(14) 0.0484(11) -0.0002(11) 0.0258(10) -0.0014(9)
C7B 0.0592(14) 0.0500(14) 0.0518(12) 0.0047(11) 0.0289(11) 0.0034(10)
C8A 0.0452(12) 0.0481(13) 0.0428(10) 0.0003(10) 0.0158(9) -0.0047(9)
C8B 0.0510(13) 0.0481(13) 0.0454(10) -0.0025(11) 0.0188(10) 0.0024(9)
C9A 0.0450(12) 0.0519(14) 0.0423(10) -0.0005(10) 0.0165(9) -0.0078(9)
C9B 0.0488(12) 0.0496(13) 0.0435(10) -0.0090(11) 0.0166(10) -0.0012(9)
C10A 0.0468(13) 0.0602(16) 0.0618(13) -0.0023(12) 0.0230(11) -0.0112(11)
C10B 0.0729(16) 0.0553(15) 0.0465(11) -0.0142(13) 0.0262(11) -0.0025(10)
C11A 0.0419(13) 0.0701(18) 0.0743(16) 0.0005(12) 0.0134(12) -0.0159(13)
C11B 0.0843(19) 0.0688(18) 0.0425(11) -0.0127(15) 0.0139(13) 0.0004(11)
C12A 0.0587(16) 0.083(2) 0.0504(13) 0.0082(15) 0.0027(12) -0.0024(12)
C12B 0.0631(16) 0.0766(19) 0.0566(14) 0.0003(15) 0.0020(13) 0.0070(13)
C13A 0.0575(15) 0.0734(17) 0.0441(11) 0.0071(13) 0.0145(11) 0.0024(11)
C13B 0.0550(15) 0.0663(17) 0.0640(14) 0.0043(13) 0.0217(12) 0.0043(12)
C14A 0.0615(17) 0.115(3) 0.0924(19) -0.0119(17) 0.0470(15) -0.0137(18)
C14B 0.098(2) 0.103(2) 0.0605(14) -0.0235(19) 0.0466(15) -0.0126(15)
N1A 0.0412(9) 0.0507(11) 0.0474(9) -0.0005(9) 0.0179(8) -0.0015(8)
N1B 0.0604(12) 0.0514(11) 0.0403(8) 0.0030(10) 0.0220(9) 0.0018(8)
O1A 0.0509(10) 0.0930(13) 0.0418(8) -0.0039(9) 0.0190(7) 0.0000(8)
O1B 0.0493(9) 0.0849(13) 0.0507(9) -0.0049(9) 0.0226(8) -0.0047(8)
Cl1A 0.0454(3) 0.0874(6) 0.1318(6) -0.0008(4) 0.0364(4) 0.0067(5)
Cl1B 0.1469(7) 0.0863(5) 0.0449(3) 0.0213(5) 0.0437(4) 0.0063(3)
Cl2A 0.0639(4) 0.1209(6) 0.0530(3) -0.0176(4) 0.0263(3) -0.0127(3)
Cl2B 0.0588(4) 0.1028(6) 0.0590(3) 0.0109(4) 0.0281(3) 0.0000(3)

loop_
_atom_type_symbol
_atom_type_description
_atom_type_scat_dispersion_real
_atom_type_scat_dispersion_imag
_atom_type_scat_source
C C 0.0033 0.0016 'International Tables Vol C Tables 4.2.6.8 and 6.1.1.4'
H H 0.0000 0.0000 'International Tables Vol C Tables 4.2.6.8 and 6.1.1.4'
N N 0.0061 0.0033 'International Tables Vol C Tables 4.2.6.8 and 6.1.1.4'
O O 0.0106 0.0060 'International Tables Vol C Tables 4.2.6.8 and 6.1.1.4'
Cl Cl 0.1484 0.1585 'International Tables Vol C Tables 4.2.6.8 and 6.1.1.4'

loop_
_geom_angle_atom_site_label_1
_geom_angle_atom_site_label_2
_geom_angle_atom_site_label_3
_geom_angle_site_symmetry_1
_geom_angle_site_symmetry_3
_geom_angle
_geom_angle_publ_flag
C2A C1A C6A . . 120.7(2) ?
C2A C1A Cl1A . . 119.2(2) ?
C6A C1A Cl1A . . 120.1(2) ?
C2B C1B C6B . . 121.5(2) ?
C2B C1B Cl1B . . 120.2(2) ?
C6B C1B Cl1B . . 118.3(2) ?
C3A C2A C1A . . 119.1(2) ?
C3A C2A H2A . . 120.5 ?
C1A C2A H2A . . 120.5 ?
C1B C2B C3B . . 119.6(2) ?
C1B C2B H2B . . 120.2 ?
C3B C2B H2B . . 120.2 ?
C2A C3A C4A . . 121.9(2) ?
C2A C3A Cl2A . . 119.54(18) ?
C4A C3A Cl2A . . 118.56(17) ?
C2B C3B C4B . . 121.3(3) ?
C2B C3B H3B . . 119.4 ?
C4B C3B H3B . . 119.4 ?
C3A C4A C5A . . 117.0(2) ?
C3A C4A N1A . . 118.80(18) ?
C5A C4A N1A . . 124.06(19) ?
C3B C4B C5B . . 117.95(19) ?
C3B C4B N1B . . 123.5(2) ?
C5B C4B N1B . . 118.40(19) ?
C6A C5A C4A . . 121.7(2) ?
C6A C5A H5A . . 119.1 ?
C4A C5A H5A . . 119.1 ?
C6B C5B C4B . . 121.4(2) ?
C6B C5B Cl2B . . 119.1(2) ?
C4B C5B Cl2B . . 119.51(15) ?
C5A C6A C1A . . 119.6(2) ?
C5A C6A H6A . . 120.2 ?
C1A C6A H6A . . 120.2 ?
C1B C6B C5B . . 118.2(2) ?
C1B C6B H6B . . 120.9 ?
C5B C6B H6B . . 120.9 ?
N1A C7A C8A . . 122.16(18) ?
N1A C7A H7A . . 118.9 ?
C8A C7A H7A . . 118.9 ?
N1B C7B C8B . . 122.3(2) ?
N1B C7B H7B . . 118.9 ?
C8B C7B H7B . . 118.9 ?
C9A C8A C13A . . 118.0(2) ?
C9A C8A C7A . . 121.95(18) ?
C13A C8A C7A . . 120.03(19) ?
C9B C8B C13B . . 118.83(19) ?
C9B C8B C7B . . 121.29(19) ?
C13B C8B C7B . . 119.9(2) ?
O1A C9A C10A . . 117.44(18) ?
O1A C9A C8A . . 121.10(19) ?
C10A C9A C8A . . 121.45(19) ?
O1B C9B C8B . . 121.73(18) ?
O1B C9B C10B . . 117.4(2) ?
C8B C9B C10B . . 120.9(2) ?
C11A C10A C9A . . 117.9(2) ?
C11A C10A C14A . . 121.9(2) ?
C9A C10A C14A . . 120.3(2) ?
C11B C10B C9B . . 117.8(2) ?
C11B C10B C14B . . 122.1(2) ?
C9B C10B C14B . . 120.0(2) ?
C12A C11A C10A . . 121.9(2) ?
C12A C11A H11A . . 119.0 ?
C10A C11A H11A . . 119.0 ?
C10B C11B C12B . . 122.3(2) ?
C10B C11B H11B . . 118.9 ?
C12B C11B H11B . . 118.9 ?
C13A C12A C11A . . 119.8(2) ?
C13A C12A H12A . . 120.1 ?
C11A C12A H12A . . 120.1 ?
C13B C12B C11B . . 119.7(2) ?
C13B C12B H12B . . 120.1 ?
C11B C12B H12B . . 120.1 ?
C12A C13A C8A . . 120.9(2) ?
C12A C13A H13A . . 119.5 ?
C8A C13A H13A . . 119.5 ?
C12B C13B C8B . . 120.4(2) ?
C12B C13B H13B . . 119.8 ?
C8B C13B H13B . . 119.8 ?
C10A C14A H10A . . 109.5 ?
C10A C14A H10B . . 109.5 ?
H10A C14A H10B . . 109.5 ?
C10A C14A H10C . . 109.5 ?
H10A C14A H10C . . 109.5 ?
H10B C14A H10C . . 109.5 ?
C10B C14B H10D . . 109.5 ?
C10B C14B H10E . . 109.5 ?
H10D C14B H10E . . 109.5 ?
C10B C14B H10F . . 109.5 ?
H10D C14B H10F . . 109.5 ?
H10E C14B H10F . . 109.5 ?
C7A N1A C4A . . 121.04(17) ?
C7B N1B C4B . . 120.91(19) ?
C9A O1A H1A . . 108.4(19) ?
C9B O1B H1B . . 104(2) ?

loop_
_geom_bond_atom_site_label_1
_geom_bond_atom_site_label_2
_geom_bond_site_symmetry_2
_geom_bond_distance
_geom_bond_publ_flag
C1A C2A . 1.375(3) ?
C1A C6A . 1.377(4) ?
C1A Cl1A . 1.730(2) ?
C1B C2B . 1.361(4) ?
C1B C6B . 1.384(4) ?
C1B Cl1B . 1.738(2) ?
C2A C3A . 1.374(3) ?
C2A H2A . 0.9300 ?
C2B C3B . 1.373(3) ?
C2B H2B . 0.9300 ?
C3A C4A . 1.393(3) ?
C3A Cl2A . 1.735(2) ?
C3B C4B . 1.387(3) ?
C3B H3B . 0.9300 ?
C4A C5A . 1.393(3) ?
C4A N1A . 1.402(3) y
C4B C5B . 1.390(3) ?
C4B N1B . 1.412(2) y
C5A C6A . 1.366(3) ?
C5A H5A . 0.9300 ?
C5B C6B . 1.386(3) ?
C5B Cl2B . 1.731(2) ?
C6A H6A . 0.9300 ?
C6B H6B . 0.9300 ?
C7A N1A . 1.279(3) y
C7A C8A . 1.435(3) y
C7A H7A . 0.9300 ?
C7B N1B . 1.277(3) y
C7B C8B . 1.445(3) y
C7B H7B . 0.9300 ?
C8A C9A . 1.404(3) ?
C8A C13A . 1.406(3) ?
C8B C9B . 1.397(3) ?
C8B C13B . 1.400(3) ?
C9A O1A . 1.348(2) y
C9A C10A . 1.389(3) ?
C9B O1B . 1.347(3) y
C9B C10B . 1.398(3) ?
C10A C11A . 1.383(3) ?
C10A C14A . 1.495(3) ?
C10B C11B . 1.377(4) ?
C10B C14B . 1.496(4) ?
C11A C12A . 1.383(4) ?
C11A H11A . 0.9300 ?
C11B C12B . 1.377(4) ?
C11B H11B . 0.9300 ?
C12A C13A . 1.359(3) ?
C12A H12A . 0.9300 ?
C12B C13B . 1.366(3) ?
C12B H12B . 0.9300 ?
C13A H13A . 0.9300 ?
C13B H13B . 0.9300 ?
C14A H10A . 0.9600 ?
C14A H10B . 0.9600 ?
C14A H10C . 0.9600 ?
C14B H10D . 0.9600 ?
C14B H10E . 0.9600 ?
C14B H10F . 0.9600 ?
O1A H1A . 0.834(17) ?
O1B H1B . 0.798(17) ?

loop_
_geom_hbond_atom_site_label_D
_geom_hbond_atom_site_label_H
_geom_hbond_atom_site_label_A
_geom_hbond_site_symmetry_A
_geom_hbond_distance_DH
_geom_hbond_distance_HA
_geom_hbond_distance_DA
_geom_hbond_angle_DHA
O1A H1A N1A . 0.834(17) 1.86(2) 2.603(2) 149(3)
O1B H1B N1B . 0.798(17) 1.86(2) 2.599(2) 155(3)

loop_
_geom_torsion_atom_site_label_1
_geom_torsion_atom_site_label_2
_geom_torsion_atom_site_label_3
_geom_torsion_atom_site_label_4
_geom_torsion_site_symmetry_1
_geom_torsion_site_symmetry_2
_geom_torsion_site_symmetry_3
_geom_torsion_site_symmetry_4
_geom_torsion
_geom_torsion_publ_flag
C6A C1A C2A C3A . . . . 0.6(4) ?
Cl1A C1A C2A C3A . . . . -179.00(19) ?
C6B C1B C2B C3B . . . . -0.1(4) ?
Cl1B C1B C2B C3B . . . . -177.81(19) ?
C1A C2A C3A C4A . . . . 0.2(4) ?
C1A C2A C3A Cl2A . . . . 179.75(19) ?
C1B C2B C3B C4B . . . . -0.1(4) ?
C2A C3A C4A C5A . . . . -1.2(3) ?
Cl2A C3A C4A C5A . . . . 179.29(18) ?
C2A C3A C4A N1A . . . . -177.4(2) ?
Cl2A C3A C4A N1A . . . . 3.1(3) ?
C2B C3B C4B C5B . . . . 0.6(3) ?
C2B C3B C4B N1B . . . . 176.5(2) ?
C3A C4A C5A C6A . . . . 1.4(4) ?
N1A C4A C5A C6A . . . . 177.4(2) ?
C3B C4B C5B C6B . . . . -0.9(3) ?
N1B C4B C5B C6B . . . . -177.1(2) ?
C3B C4B C5B Cl2B . . . . 179.49(18) ?
N1B C4B C5B Cl2B . . . . 3.3(3) ?
C4A C5A C6A C1A . . . . -0.7(4) ?
C2A C1A C6A C5A . . . . -0.4(4) ?
Cl1A C1A C6A C5A . . . . 179.2(2) ?
C2B C1B C6B C5B . . . . -0.2(4) ?
Cl1B C1B C6B C5B . . . . 177.52(18) ?
C4B C5B C6B C1B . . . . 0.7(3) ?
Cl2B C5B C6B C1B . . . . -179.66(18) ?
N1A C7A C8A C9A . . . . -3.7(3) ?
N1A C7A C8A C13A . . . . 176.9(2) ?
N1B C7B C8B C9B . . . . -3.1(4) ?
N1B C7B C8B C13B . . . . 177.3(2) ?
C13A C8A C9A O1A . . . . 179.1(2) ?
C7A C8A C9A O1A . . . . -0.3(3) ?
C13A C8A C9A C10A . . . . 0.2(3) ?
C7A C8A C9A C10A . . . . -179.2(2) ?
C13B C8B C9B O1B . . . . -179.9(2) ?
C7B C8B C9B O1B . . . . 0.5(3) ?
C13B C8B C9B C10B . . . . 1.1(3) ?
C7B C8B C9B C10B . . . . -178.5(2) ?
O1A C9A C10A C11A . . . . 179.7(2) ?
C8A C9A C10A C11A . . . . -1.4(3) ?
O1A C9A C10A C14A . . . . -0.7(3) ?
C8A C9A C10A C14A . . . . 178.3(2) ?
O1B C9B C10B C11B . . . . 179.5(2) ?
C8B C9B C10B C11B . . . . -1.5(3) ?
O1B C9B C10B C14B . . . . -0.8(3) ?
C8B C9B C10B C14B . . . . 178.2(2) ?
C9A C10A C11A C12A . . . . 1.3(4) ?
C14A C10A C11A C12A . . . . -178.3(3) ?
C9B C10B C11B C12B . . . . 0.8(4) ?
C14B C10B C11B C12B . . . . -178.9(3) ?
C10A C11A C12A C13A . . . . -0.1(4) ?
C10B C11B C12B C13B . . . . 0.3(4) ?
C11A C12A C13A C8A . . . . -1.1(4) ?
C9A C8A C13A C12A . . . . 1.0(4) ?
C7A C8A C13A C12A . . . . -179.6(2) ?
C11B C12B C13B C8B . . . . -0.8(4) ?
C9B C8B C13B C12B . . . . 0.1(4) ?
C7B C8B C13B C12B . . . . 179.7(2) ?
C8A C7A N1A C4A . . . . -178.4(2) ?
C3A C4A N1A C7A . . . . -151.4(2) ?
C5A C4A N1A C7A . . . . 32.7(3) ?
C8B C7B N1B C4B . . . . -177.5(2) ?
C3B C4B N1B C7B . . . . 34.1(3) ?
C5B C4B N1B C7B . . . . -150.0(2) ?
